data_2211364
loop_
_publ_author_name
'Guo-Fang He'
'Jian-Min Dou'
'Jian-Guo Chang'

_publ_section_title 2-Hydroxy-<i>N</i>'-[(1<i>E</i>)-1-(2-hydroxy-5-methylphenyl)-2-phenylethylidene]benzohydrazide
_journal_coeditor_code DN2087
_journal_issue 12
_journal_name_full 'Acta Crystallographica Section E'
_journal_page_first o5527
_journal_page_last o5528
_journal_paper_doi 10.1107/S1600536806046757
_journal_volume 62
_journal_year 2006
_chemical_formula_iupac 'C22 H20 N2 O3'
_chemical_formula_moiety 'C22 H20 N2 O3'
_chemical_formula_sum 'C22 H20 N2 O3'
_chemical_formula_weight 360.40
_chemical_name_systematic
;
2-Hydroxy-N'-[(1E)-1-(2-hydroxy-5-methylphenyl)-2-
phenylethylidene]benzohydrazide
;
_space_group_IT_number 2
_symmetry_cell_setting triclinic
_symmetry_space_group_name_Hall '-P 1'
_symmetry_space_group_name_H-M 'P -1'
_atom_sites_solution_hydrogens geom
_atom_sites_solution_primary direct
_atom_sites_solution_secondary difmap
_cell_angle_alpha 79.475(6)
_cell_angle_beta 80.193(6)
_cell_angle_gamma 78.639(6)
_cell_formula_units_Z 2
_cell_length_a 6.7401(11)
_cell_length_b 10.4033(17)
_cell_length_c 14.065(2)
_cell_measurement_reflns_used 4940
_cell_measurement_temperature 273(2)
_cell_measurement_theta_max 28.08
_cell_measurement_theta_min 2.32
_cell_volume 941.4(3)
_computing_cell_refinement 'SAINT (Siemens, 1996)'
_computing_data_collection 'SMART (Siemens, 1996)'
_computing_data_reduction SAINT
_computing_molecular_graphics 'SHELXTL (Bruker, 1997) and PLATON (Spek, 2003)'
_computing_publication_material SHELXTL
_computing_structure_refinement 'SHELXL97 (Sheldrick, 1997)'
_computing_structure_solution 'SHELXS97 (Sheldrick, 1997)'
_diffrn_ambient_temperature 273(2)
_diffrn_measured_fraction_theta_full 0.995
_diffrn_measured_fraction_theta_max 0.995
_diffrn_measurement_device_type 'Bruker SMART CCD area-detector'
_diffrn_measurement_method '\f and \w'
_diffrn_radiation_monochromator graphite
_diffrn_radiation_source 'fine-focus sealed tube'
_diffrn_radiation_type MoK\a
_diffrn_radiation_wavelength 0.71073
_diffrn_reflns_av_R_equivalents 0.0200
_diffrn_reflns_av_sigmaI/netI 0.0214
_diffrn_reflns_limit_h_max 8
_diffrn_reflns_limit_h_min -8
_diffrn_reflns_limit_k_max 12
_diffrn_reflns_limit_k_min -12
_diffrn_reflns_limit_l_max 16
_diffrn_reflns_limit_l_min -16
_diffrn_reflns_number 10775
_diffrn_reflns_theta_full 25.00
_diffrn_reflns_theta_max 25.00
_diffrn_reflns_theta_min 2.02
_exptl_absorpt_coefficient_mu 0.085
_exptl_absorpt_correction_type none
_exptl_crystal_colour yellow
_exptl_crystal_density_diffrn 1.271
_exptl_crystal_density_method 'not measured'
_exptl_crystal_description block
_exptl_crystal_F_000 380
_exptl_crystal_size_max 0.35
_exptl_crystal_size_mid 0.24
_exptl_crystal_size_min 0.13
_refine_diff_density_max 0.255
_refine_diff_density_min -0.127
_refine_ls_extinction_method none
_refine_ls_goodness_of_fit_ref 1.031
_refine_ls_hydrogen_treatment constr
_refine_ls_matrix_type full
_refine_ls_number_parameters 247
_refine_ls_number_reflns 3292
_refine_ls_number_restraints 0
_refine_ls_restrained_S_all 1.031
_refine_ls_R_factor_all 0.0483
_refine_ls_R_factor_gt 0.0379
_refine_ls_shift/su_max 0.005
_refine_ls_shift/su_mean 0.000
_refine_ls_structure_factor_coef Fsqd
_refine_ls_weighting_details 'calc w=1/[\s^2^(Fo^2^)+(0.0541P)^2^+0.1919P] where P=(Fo^2^+2Fc^2^)/3'
_refine_ls_weighting_scheme calc
_refine_ls_wR_factor_gt 0.1041
_refine_ls_wR_factor_ref 0.1137
_reflns_number_gt 2663
_reflns_number_total 3292
_reflns_threshold_expression I>2\s(I)
_cod_data_source_file dn2087.cif
_cod_data_source_block I
_cod_depositor_comments
;
The following automatic conversions were performed:
'_symmetry_cell_setting' value 'Triclinic' changed to 'triclinic'
according to '/home/saulius/struct/CIF-dictionaries/cif_core.dic'
dictionary named 'cif_core.dic' version 2.4.1 from 2010-06-29.

Automatic conversion script
Id: cif_fix_enum 1527 2010-12-29 10:47:43Z saulius 

The following automatic conversions were performed:

'_symmetry_cell_setting' value 'Triclinic' changed to 'triclinic'
according to /home/saulius/struct/CIF-dictionaries/cif_core.dic
dictionary named 'cif_core.dic' version 2.4.1 from 2010-06-29.

Automatic conversion script
Id: cif_fix_values 1715 2011-07-08 13:25:40Z adriana 
;
_cod_database_code 2211364
_cod_database_fobs_code 2211364

loop_
_symmetry_equiv_pos_as_xyz
'x, y, z'
'-x, -y, -z'

loop_
_atom_site_type_symbol
_atom_site_label
_atom_site_fract_x
_atom_site_fract_y
_atom_site_fract_z
_atom_site_U_iso_or_equiv
_atom_site_adp_type
_atom_site_calc_flag
_atom_site_refinement_flags
_atom_site_occupancy
N N2 0.47427(17) 0.42626(12) 0.68097(8) 0.0450(3) Uani d . 1
O O3 0.19719(15) 0.46026(11) 0.57185(8) 0.0575(3) Uani d . 1
H H3 0.2504 0.4733 0.6167 0.086 Uiso calc R 1
N N1 0.54836(17) 0.47235(12) 0.75090(9) 0.0461(3) Uani d . 1
H H1 0.6746 0.4484 0.7592 0.055 Uiso calc R 1
O O1 0.86342(15) 0.52339(13) 0.81659(9) 0.0665(3) Uani d . 1
H H1A 0.9792 0.5349 0.8192 0.100 Uiso calc R 1
C C7 0.4220(2) 0.55538(14) 0.80658(10) 0.0452(3) Uani d . 1
C C8 0.5997(2) 0.34784(14) 0.62776(10) 0.0434(3) Uani d . 1
C C9 0.5158(2) 0.30588(14) 0.55065(10) 0.0453(3) Uani d . 1
C C2 0.5176(2) 0.60981(14) 0.87528(10) 0.0445(3) Uani d . 1
O O2 0.23777(15) 0.58377(12) 0.80254(9) 0.0658(3) Uani d . 1
C C10 0.3216(2) 0.36427(14) 0.52594(10) 0.0463(3) Uani d . 1
C C1 0.7270(2) 0.59161(14) 0.88099(11) 0.0469(3) Uani d . 1
C C6 0.7934(2) 0.64043(15) 0.95305(12) 0.0552(4) Uani d . 1
H H6 0.9323 0.6263 0.9576 0.066 Uiso calc R 1
C C3 0.3847(2) 0.68278(16) 0.94129(12) 0.0576(4) Uani d . 1
H H3A 0.2455 0.6984 0.9373 0.069 Uiso calc R 1
C C14 0.6300(3) 0.20865(17) 0.49664(12) 0.0598(4) Uani d . 1
H H14 0.7590 0.1688 0.5121 0.072 Uiso calc R 1
C C17 0.8540(2) 0.19070(14) 0.72665(10) 0.0460(3) Uani d . 1
C C11 0.2499(3) 0.32522(17) 0.45043(11) 0.0579(4) Uani d . 1
H H11 0.1213 0.3643 0.4342 0.069 Uiso calc R 1
C C12 0.3676(3) 0.22951(19) 0.39975(12) 0.0662(5) Uani d . 1
H H12 0.3168 0.2047 0.3496 0.079 Uiso calc R 1
C C5 0.6570(3) 0.70929(17) 1.01779(12) 0.0627(4) Uani d . 1
H H5 0.7041 0.7406 1.0662 0.075 Uiso calc R 1
C C16 0.8202(2) 0.30183(15) 0.64225(11) 0.0488(4) Uani d . 1
H H16A 0.8751 0.3767 0.6529 0.059 Uiso calc R 1
H H16B 0.8962 0.2723 0.5828 0.059 Uiso calc R 1
C C13 0.5601(3) 0.16912(18) 0.42156(12) 0.0676(5) Uani d . 1
C C4 0.4510(3) 0.73238(17) 1.01170(13) 0.0657(5) Uani d . 1
H H4 0.3586 0.7808 1.0546 0.079 Uiso calc R 1
C C18 1.0204(2) 0.17741(17) 0.77523(12) 0.0583(4) Uani d . 1
H H18 1.1069 0.2399 0.7582 0.070 Uiso calc R 1
C C22 0.7271(3) 0.09700(16) 0.75484(12) 0.0608(4) Uani d . 1
H H22 0.6133 0.1050 0.7236 0.073 Uiso calc R 1
C C19 1.0590(3) 0.07212(19) 0.84877(13) 0.0723(5) Uani d . 1
H H19 1.1719 0.0638 0.8807 0.087 Uiso calc R 1
C C20 0.9323(3) -0.02008(19) 0.87496(13) 0.0749(5) Uani d . 1
H H20 0.9593 -0.0910 0.9245 0.090 Uiso calc R 1
C C21 0.7660(3) -0.00797(18) 0.82828(13) 0.0726(5) Uani d . 1
H H21 0.6795 -0.0704 0.8461 0.087 Uiso calc R 1
C C15 0.6909(4) 0.0651(3) 0.36524(17) 0.1030(8) Uani d . 1
H H15A 0.8312 0.0578 0.3738 0.154 Uiso calc R 1
H H15B 0.6775 0.0900 0.2972 0.154 Uiso calc R 1
H H15C 0.6471 -0.0188 0.3889 0.154 Uiso calc R 1

loop_
_atom_site_aniso_label
_atom_site_aniso_U_11
_atom_site_aniso_U_22
_atom_site_aniso_U_33
_atom_site_aniso_U_12
_atom_site_aniso_U_13
_atom_site_aniso_U_23
N2 0.0390(6) 0.0501(7) 0.0489(6) -0.0111(5) -0.0097(5) -0.0081(5)
O3 0.0431(6) 0.0658(7) 0.0672(7) -0.0063(5) -0.0149(5) -0.0166(6)
N1 0.0328(6) 0.0550(7) 0.0547(7) -0.0083(5) -0.0111(5) -0.0137(6)
O1 0.0312(5) 0.0874(8) 0.0928(8) -0.0085(5) -0.0082(5) -0.0467(7)
C7 0.0330(7) 0.0504(8) 0.0529(8) -0.0108(6) -0.0053(6) -0.0070(7)
C8 0.0380(7) 0.0445(8) 0.0464(7) -0.0114(6) -0.0044(6) -0.0005(6)
C9 0.0441(8) 0.0489(8) 0.0429(7) -0.0142(6) -0.0025(6) -0.0035(6)
C2 0.0372(7) 0.0439(8) 0.0533(8) -0.0109(6) -0.0041(6) -0.0081(6)
O2 0.0332(6) 0.0864(8) 0.0834(8) -0.0076(5) -0.0100(5) -0.0284(7)
C10 0.0445(8) 0.0503(8) 0.0446(7) -0.0157(6) -0.0041(6) -0.0024(6)
C1 0.0396(8) 0.0448(8) 0.0587(8) -0.0110(6) -0.0065(6) -0.0105(7)
C6 0.0488(9) 0.0557(9) 0.0679(10) -0.0180(7) -0.0151(7) -0.0112(8)
C3 0.0427(8) 0.0598(10) 0.0715(10) -0.0111(7) 0.0014(7) -0.0199(8)
C14 0.0539(9) 0.0629(10) 0.0615(9) -0.0082(8) -0.0025(7) -0.0138(8)
C17 0.0422(8) 0.0468(8) 0.0487(8) -0.0015(6) -0.0054(6) -0.0139(6)
C11 0.0584(9) 0.0707(11) 0.0480(8) -0.0210(8) -0.0121(7) -0.0026(8)
C12 0.0792(12) 0.0803(12) 0.0465(8) -0.0287(10) -0.0075(8) -0.0135(8)
C5 0.0767(12) 0.0616(10) 0.0593(9) -0.0293(9) -0.0086(8) -0.0161(8)
C16 0.0383(7) 0.0545(9) 0.0534(8) -0.0109(6) -0.0037(6) -0.0071(7)
C13 0.0771(12) 0.0723(11) 0.0559(9) -0.0208(9) 0.0053(8) -0.0216(8)
C4 0.0670(11) 0.0649(11) 0.0700(11) -0.0202(8) 0.0081(8) -0.0293(9)
C18 0.0535(9) 0.0608(10) 0.0637(10) -0.0048(7) -0.0157(7) -0.0158(8)
C22 0.0621(10) 0.0585(10) 0.0647(10) -0.0150(8) -0.0187(8) -0.0026(8)
C19 0.0749(12) 0.0749(12) 0.0695(11) 0.0062(10) -0.0322(9) -0.0175(10)
C20 0.0995(15) 0.0583(11) 0.0643(11) 0.0010(10) -0.0254(10) -0.0051(9)
C21 0.0904(14) 0.0568(10) 0.0721(11) -0.0205(9) -0.0190(10) 0.0018(9)
C15 0.1052(17) 0.1154(19) 0.0971(16) -0.0179(14) 0.0070(13) -0.0598(15)

loop_
_atom_type_symbol
_atom_type_description
_atom_type_scat_dispersion_real
_atom_type_scat_dispersion_imag
_atom_type_scat_source
C C 0.0033 0.0016 'International Tables Vol C Tables 4.2.6.8 and 6.1.1.4'
H H 0.0000 0.0000 'International Tables Vol C Tables 4.2.6.8 and 6.1.1.4'
N N 0.0061 0.0033 'International Tables Vol C Tables 4.2.6.8 and 6.1.1.4'
O O 0.0106 0.0060 'International Tables Vol C Tables 4.2.6.8 and 6.1.1.4'

loop_
_geom_angle_atom_site_label_1
_geom_angle_atom_site_label_2
_geom_angle_atom_site_label_3
_geom_angle
C8 N2 N1 118.23(11)
C10 O3 H3 109.5
C7 N1 N2 119.56(11)
C7 N1 H1 120.2
N2 N1 H1 120.2
C1 O1 H1A 109.5
O2 C7 N1 122.29(13)
O2 C7 C2 121.38(13)
N1 C7 C2 116.33(12)
N2 C8 C9 116.34(12)
N2 C8 C16 122.62(13)
C9 C8 C16 121.04(12)
C14 C9 C10 117.25(14)
C14 C9 C8 121.19(14)
C10 C9 C8 121.53(13)
C3 C2 C1 117.36(14)
C3 C2 C7 116.59(13)
C1 C2 C7 126.03(13)
O3 C10 C11 117.04(13)
O3 C10 C9 122.99(13)
C11 C10 C9 119.96(14)
O1 C1 C6 120.63(13)
O1 C1 C2 119.56(13)
C6 C1 C2 119.79(13)
C5 C6 C1 120.86(15)
C5 C6 H6 119.6
C1 C6 H6 119.6
C4 C3 C2 122.68(15)
C4 C3 H3A 118.7
C2 C3 H3A 118.7
C13 C14 C9 123.23(16)
C13 C14 H14 118.4
C9 C14 H14 118.4
C18 C17 C22 118.15(15)
C18 C17 C16 120.00(14)
C22 C17 C16 121.79(13)
C12 C11 C10 120.58(16)
C12 C11 H11 119.7
C10 C11 H11 119.7
C11 C12 C13 121.50(16)
C11 C12 H12 119.3
C13 C12 H12 119.3
C6 C5 C4 120.49(15)
C6 C5 H5 119.8
C4 C5 H5 119.8
C8 C16 C17 114.28(12)
C8 C16 H16A 108.7
C17 C16 H16A 108.7
C8 C16 H16B 108.7
C17 C16 H16B 108.7
H16A C16 H16B 107.6
C14 C13 C12 117.49(16)
C14 C13 C15 120.85(19)
C12 C13 C15 121.66(17)
C3 C4 C5 118.75(15)
C3 C4 H4 120.6
C5 C4 H4 120.6
C19 C18 C17 120.46(17)
C19 C18 H18 119.8
C17 C18 H18 119.8
C21 C22 C17 121.25(16)
C21 C22 H22 119.4
C17 C22 H22 119.4
C20 C19 C18 120.42(17)
C20 C19 H19 119.8
C18 C19 H19 119.8
C21 C20 C19 119.95(17)
C21 C20 H20 120.0
C19 C20 H20 120.0
C20 C21 C22 119.76(18)
C20 C21 H21 120.1
C22 C21 H21 120.1
C13 C15 H15A 109.5
C13 C15 H15B 109.5
H15A C15 H15B 109.5
C13 C15 H15C 109.5
H15A C15 H15C 109.5
H15B C15 H15C 109.5

loop_
_geom_bond_atom_site_label_1
_geom_bond_atom_site_label_2
_geom_bond_distance
N2 C8 1.2946(17)
N2 N1 1.3713(16)
O3 C10 1.3559(17)
O3 H3 0.8200
N1 C7 1.3471(18)
N1 H1 0.8600
O1 C1 1.3651(17)
O1 H1A 0.8200
C7 O2 1.2272(16)
C7 C2 1.492(2)
C8 C9 1.472(2)
C8 C16 1.5056(19)
C9 C14 1.403(2)
C9 C10 1.403(2)
C2 C3 1.395(2)
C2 C1 1.401(2)
C10 C11 1.391(2)
C1 C6 1.385(2)
C6 C5 1.371(2)
C6 H6 0.9300
C3 C4 1.369(2)
C3 H3A 0.9300
C14 C13 1.382(2)
C14 H14 0.9300
C17 C18 1.381(2)
C17 C22 1.382(2)
C17 C16 1.512(2)
C11 C12 1.373(2)
C11 H11 0.9300
C12 C13 1.385(3)
C12 H12 0.9300
C5 C4 1.377(2)
C5 H5 0.9300
C16 H16A 0.9700
C16 H16B 0.9700
C13 C15 1.508(3)
C4 H4 0.9300
C18 C19 1.379(2)
C18 H18 0.9300
C22 C21 1.377(2)
C22 H22 0.9300
C19 C20 1.368(3)
C19 H19 0.9300
C20 C21 1.367(3)
C20 H20 0.9300
C21 H21 0.9300
C15 H15A 0.9600
C15 H15B 0.9600
C15 H15C 0.9600

loop_
_geom_hbond_atom_site_label_D
_geom_hbond_atom_site_label_H
_geom_hbond_atom_site_label_A
_geom_hbond_site_symmetry_A
_geom_hbond_distance_DH
_geom_hbond_distance_HA
_geom_hbond_distance_DA
_geom_hbond_angle_DHA
O3 H3 N2 . 0.82 1.83 2.5468(15) 145.4
N1 H1 O1 . 0.86 1.96 2.6338(15) 134.0
O1 H1A O2 1_655 0.82 1.88 2.6850(15) 168.9

loop_
_cod_related_entry_id
_cod_related_entry_database
_cod_related_entry_code
1 ChemSpider 21178318
